data_4125444
loop_
_publ_author_name
'Braunschweig, Holger'
'Krummenacher, Ivo'
'L\'egar\'e, Marc-Andr\'e'
'Matler, Alexander'
'Radacki, Krzysztof'
'Ye, Qing'

_publ_section_title
;
 Main-Group Metallomimetics: Transition Metal-like Photolytic CO
 Substitution at Boron.
;
_journal_issue 5
_journal_name_full 'Journal of the American Chemical Society'
_journal_page_first 1802
_journal_page_last 1805
_journal_paper_doi 10.1021/jacs.6b13047
_journal_volume 139
_journal_year 2017
_chemical_formula_moiety 'C35 H49 B N2'
_chemical_formula_sum 'C35 H49 B N2'
_chemical_formula_weight 508.57
_space_group_crystal_system triclinic
_space_group_IT_number 2
_space_group_name_Hall '-P 1'
_space_group_name_H-M_alt 'P -1'
_symmetry_space_group_name_Hall '-P 1'
_symmetry_space_group_name_H-M 'P -1'
_atom_sites_solution_hydrogens geom
_atom_sites_solution_primary iterative
_atom_sites_solution_secondary difmap
_audit_creation_method SHELXL-2014/7
_cell_angle_alpha 82.401(15)
_cell_angle_beta 88.02(2)
_cell_angle_gamma 85.37(2)
_cell_formula_units_Z 2
_cell_length_a 9.803(7)
_cell_length_b 10.599(6)
_cell_length_c 14.676(10)
_cell_measurement_reflns_used 6503
_cell_measurement_temperature 100(2)
_cell_measurement_theta_max 26.67
_cell_measurement_theta_min 2.24
_cell_volume 1506.1(17)
_computing_cell_refinement 'Saint+ ver. V8.34A (Bruker AXS)'
_computing_data_collection 'APEX2 ver. 2014.9 (Bruker AXS)'
_computing_data_reduction 'Saint+ ver. V8.34A (Bruker AXS)'
_computing_molecular_graphics 'ShelXLe (Huebschle et all, 2011)'
_computing_publication_material 'SHELXL-2014/7 (Sheldrick, 2014)'
_computing_structure_refinement 'SHELXL-2014/7 (Sheldrick, 2014)'
_computing_structure_solution 'SHELXT (Sheldrick, 2014)'
_diffrn_ambient_temperature 100(2)
_diffrn_detector 'CCD area detector (Apex2)'
_diffrn_detector_area_resol_mean 8.333
_diffrn_measured_fraction_theta_full 1.000
_diffrn_measured_fraction_theta_max 1.000
_diffrn_measurement_device_type 'Bruker X8-APEX II'
_diffrn_measurement_method '\f and \w scans'
_diffrn_radiation_monochromator 'multi-layer mirror'
_diffrn_radiation_type MoK\a
_diffrn_radiation_wavelength 0.71073
_diffrn_reflns_av_R_equivalents 0.1078
_diffrn_reflns_av_unetI/netI 0.0812
_diffrn_reflns_Laue_measured_fraction_full 1.000
_diffrn_reflns_Laue_measured_fraction_max 1.000
_diffrn_reflns_limit_h_max 12
_diffrn_reflns_limit_h_min -12
_diffrn_reflns_limit_k_max 10
_diffrn_reflns_limit_k_min -13
_diffrn_reflns_limit_l_max 18
_diffrn_reflns_limit_l_min -18
_diffrn_reflns_number 34397
_diffrn_reflns_point_group_measured_fraction_full 1.000
_diffrn_reflns_point_group_measured_fraction_max 1.000
_diffrn_reflns_theta_full 26.000
_diffrn_reflns_theta_max 26.368
_diffrn_reflns_theta_min 1.400
_diffrn_source 'rotating-anode (Nonius FR-591)'
_exptl_absorpt_coefficient_mu 0.064
_exptl_absorpt_correction_T_max 0.7456
_exptl_absorpt_correction_T_min 0.4737
_exptl_absorpt_correction_type multi-scan
_exptl_absorpt_process_details 'SadAbs 2014/5 (Bruker AXS)'
_exptl_crystal_colour yellow
_exptl_crystal_density_diffrn 1.121
_exptl_crystal_description plate
_exptl_crystal_F_000 556
_exptl_crystal_size_max 0.246
_exptl_crystal_size_mid 0.195
_exptl_crystal_size_min 0.02
_refine_diff_density_max 0.267
_refine_diff_density_min -0.231
_refine_diff_density_rms 0.047
_refine_ls_extinction_method none
_refine_ls_goodness_of_fit_ref 1.025
_refine_ls_hydrogen_treatment constr
_refine_ls_matrix_type full
_refine_ls_number_parameters 355
_refine_ls_number_reflns 6161
_refine_ls_number_restraints 0
_refine_ls_restrained_S_all 1.025
_refine_ls_R_factor_all 0.0842
_refine_ls_R_factor_gt 0.0506
_refine_ls_shift/su_max 0.000
_refine_ls_shift/su_mean 0.000
_refine_ls_structure_factor_coef Fsqd
_refine_ls_weighting_details 'w=1/[\s^2^(Fo^2^)+(0.0343P)^2^+0.4499P] where P=(Fo^2^+2Fc^2^)/3'
_refine_ls_weighting_scheme calc
_refine_ls_wR_factor_gt 0.1101
_refine_ls_wR_factor_ref 0.1244
_reflns_Friedel_coverage 0.000
_reflns_number_gt 4334
_reflns_number_total 6161
_reflns_threshold_expression 'I > 2\s(I)'
_cod_data_source_file ja6b13047_si_002.cif
_cod_data_source_block 2-pyr
_cod_depositor_comments 'Adding full bibliography for 4125441--4125445.cif.'
_cod_database_code 4125444
_shelx_shelxl_version_number 2014/7
_shelx_space_group_comment
;
The symmetry employed for this shelxl refinement is uniquely defined
by the following loop, which should always be used as a source of
symmetry information in preference to the above space-group names.
They are only intended as comments.
;

loop_
_space_group_symop_operation_xyz
'x, y, z'
'-x, -y, -z'

loop_
_atom_site_label
_atom_site_type_symbol
_atom_site_fract_x
_atom_site_fract_y
_atom_site_fract_z
_atom_site_U_iso_or_equiv
_atom_site_adp_type
_atom_site_occupancy
_atom_site_site_symmetry_order
_atom_site_calc_flag
_atom_site_refinement_flags_posn
_atom_site_refinement_flags_adp
B1 B 0.7806(2) 0.30972(18) 0.77621(13) 0.0161(4) Uani 1 1 d . .
N1_2 N 0.88473(14) 0.19712(13) 0.79857(9) 0.0164(3) Uani 1 1 d . .
C2_2 C 0.92773(17) 0.11142(16) 0.73941(12) 0.0195(4) Uani 1 1 d . .
H2_2 H 0.8887 0.1212 0.6803 0.023 Uiso 1 1 calc R U
C3_2 C 1.02430(18) 0.01246(17) 0.76158(13) 0.0251(4) Uani 1 1 d . .
H3_2 H 1.0475 -0.0465 0.7191 0.030 Uiso 1 1 calc R U
C4_2 C 1.08871(19) -0.00266(17) 0.84541(14) 0.0267(4) Uani 1 1 d . .
H4_2 H 1.1542 -0.0722 0.8622 0.032 Uiso 1 1 calc R U
C5_2 C 1.05326(18) 0.08832(17) 0.90366(13) 0.0241(4) Uani 1 1 d . .
H5_2 H 1.0983 0.0840 0.9604 0.029 Uiso 1 1 calc R U
C6_2 C 0.95430(18) 0.18373(16) 0.88012(12) 0.0206(4) Uani 1 1 d . .
H6_2 H 0.9320 0.2441 0.9218 0.025 Uiso 1 1 calc R U
C1_3 C 0.82999(17) 0.43021(15) 0.81895(11) 0.0158(4) Uani 1 1 d . .
C2_3 C 0.78282(17) 0.46074(15) 0.90615(11) 0.0168(4) Uani 1 1 d . .
C3_3 C 0.83185(17) 0.56311(16) 0.94326(11) 0.0173(4) Uani 1 1 d . .
C4_3 C 0.93286(17) 0.63097(16) 0.89457(12) 0.0185(4) Uani 1 1 d . .
H4_3 H 0.9663 0.7006 0.9194 0.022 Uiso 1 1 calc R U
C5_3 C 0.98633(17) 0.59995(15) 0.81065(12) 0.0170(4) Uani 1 1 d . .
C6_3 C 0.93400(17) 0.50046(15) 0.77223(11) 0.0161(4) Uani 1 1 d . .
C7_3 C 0.68245(18) 0.37999(17) 0.96327(12) 0.0222(4) Uani 1 1 d . .
H7A_3 H 0.6009 0.4341 0.9779 0.033 Uiso 1 1 calc R U
H7B_3 H 0.7255 0.3402 1.0204 0.033 Uiso 1 1 calc R U
H7C_3 H 0.6560 0.3134 0.9285 0.033 Uiso 1 1 calc R U
C8_3 C 0.77747(19) 0.60049(17) 1.03402(12) 0.0230(4) Uani 1 1 d . .
H8A_3 H 0.8258 0.6721 1.0493 0.034 Uiso 1 1 calc R U
H8B_3 H 0.7920 0.5277 1.0822 0.034 Uiso 1 1 calc R U
H8C_3 H 0.6793 0.6260 1.0296 0.034 Uiso 1 1 calc R U
C9_3 C 1.10173(18) 0.67134(17) 0.76331(13) 0.0230(4) Uani 1 1 d . .
H9A_3 H 1.1790 0.6105 0.7516 0.034 Uiso 1 1 calc R U
H9B_3 H 1.1308 0.7315 0.8027 0.034 Uiso 1 1 calc R U
H9C_3 H 1.0703 0.7183 0.7048 0.034 Uiso 1 1 calc R U
C10_3 C 0.99292(18) 0.46779(16) 0.68097(12) 0.0202(4) Uani 1 1 d . .
H10A_3 H 1.0915 0.4450 0.6863 0.030 Uiso 1 1 calc R U
H10B_3 H 0.9774 0.5417 0.6338 0.030 Uiso 1 1 calc R U
H10C_3 H 0.9481 0.3955 0.6635 0.030 Uiso 1 1 calc R U
C1_4 C 0.65167(17) 0.31242(15) 0.72488(11) 0.0144(4) Uani 1 1 d . .
N2_4 N 0.57967(14) 0.21561(12) 0.69459(9) 0.0149(3) Uani 1 1 d . .
C3_4 C 0.43135(17) 0.25572(16) 0.68112(12) 0.0172(4) Uani 1 1 d . .
C4_4 C 0.44018(17) 0.39756(15) 0.64800(12) 0.0173(4) Uani 1 1 d . .
H4A_4 H 0.3546 0.4468 0.6640 0.021 Uiso 1 1 calc R U
H4B_4 H 0.4549 0.4118 0.5805 0.021 Uiso 1 1 calc R U
C5_4 C 0.56271(17) 0.43949(15) 0.69706(11) 0.0164(4) Uani 1 1 d . .
C6_4 C 0.36737(19) 0.18640(17) 0.61073(13) 0.0239(4) Uani 1 1 d . .
H6A_4 H 0.2714 0.2188 0.6028 0.036 Uiso 1 1 calc R U
H6B_4 H 0.3721 0.0947 0.6324 0.036 Uiso 1 1 calc R U
H6C_4 H 0.4174 0.2012 0.5518 0.036 Uiso 1 1 calc R U
C7_4 C 0.34850(18) 0.23436(17) 0.77178(12) 0.0225(4) Uani 1 1 d . .
H7A_4 H 0.2577 0.2798 0.7642 0.034 Uiso 1 1 calc R U
H7B_4 H 0.3962 0.2667 0.8204 0.034 Uiso 1 1 calc R U
H7C_4 H 0.3387 0.1429 0.7886 0.034 Uiso 1 1 calc R U
C8_4 C 0.51006(18) 0.51274(16) 0.77678(12) 0.0201(4) Uani 1 1 d . .
H8A_4 H 0.4460 0.5845 0.7533 0.030 Uiso 1 1 calc R U
H8B_4 H 0.5875 0.5450 0.8046 0.030 Uiso 1 1 calc R U
H8C_4 H 0.4631 0.4553 0.8232 0.030 Uiso 1 1 calc R U
C9_4 C 0.64278(18) 0.53098(16) 0.62885(12) 0.0205(4) Uani 1 1 d . .
H9A_4 H 0.5811 0.6038 0.6040 0.031 Uiso 1 1 calc R U
H9B_4 H 0.6808 0.4858 0.5785 0.031 Uiso 1 1 calc R U
H9C_4 H 0.7174 0.5615 0.6607 0.031 Uiso 1 1 calc R U
C1_5 C 0.63961(17) 0.09459(15) 0.67253(11) 0.0155(4) Uani 1 1 d . .
C2_5 C 0.64497(17) -0.01509(15) 0.73859(11) 0.0165(4) Uani 1 1 d . .
C3_5 C 0.71075(18) -0.12843(16) 0.71410(12) 0.0203(4) Uani 1 1 d . .
H3_5 H 0.7150 -0.2031 0.7579 0.024 Uiso 1 1 calc R U
C4_5 C 0.76942(19) -0.13415(16) 0.62800(12) 0.0218(4) Uani 1 1 d . .
H4_5 H 0.8150 -0.2116 0.6132 0.026 Uiso 1 1 calc R U
C5_5 C 0.76179(18) -0.02665(16) 0.56311(12) 0.0209(4) Uani 1 1 d . .
H5_5 H 0.8018 -0.0315 0.5037 0.025 Uiso 1 1 calc R U
C6_5 C 0.69651(17) 0.08863(15) 0.58320(11) 0.0172(4) Uani 1 1 d . .
C1_6 C 0.58336(18) -0.01612(16) 0.83480(12) 0.0202(4) Uani 1 1 d . .
H1_6 H 0.5441 0.0723 0.8416 0.024 Uiso 1 1 calc R U
C2_6 C 0.68933(19) -0.05603(18) 0.90958(12) 0.0253(4) Uani 1 1 d . .
H2A_6 H 0.6442 -0.0571 0.9703 0.038 Uiso 1 1 calc R U
H2B_6 H 0.7602 0.0049 0.9034 0.038 Uiso 1 1 calc R U
H2C_6 H 0.7314 -0.1415 0.9029 0.038 Uiso 1 1 calc R U
C3_6 C 0.46636(19) -0.10576(18) 0.84903(13) 0.0279(4) Uani 1 1 d . .
H3A_6 H 0.4203 -0.0979 0.9086 0.042 Uiso 1 1 calc R U
H3B_6 H 0.5038 -0.1941 0.8478 0.042 Uiso 1 1 calc R U
H3C_6 H 0.4004 -0.0823 0.7998 0.042 Uiso 1 1 calc R U
C1_7 C 0.69458(19) 0.20436(16) 0.50938(12) 0.0198(4) Uani 1 1 d . .
H1_7 H 0.6277 0.2716 0.5302 0.024 Uiso 1 1 calc R U
C2_7 C 0.6481(2) 0.17529(17) 0.41657(12) 0.0254(4) Uani 1 1 d . .
H2A_7 H 0.6389 0.2545 0.3737 0.038 Uiso 1 1 calc R U
H2B_7 H 0.5595 0.1379 0.4246 0.038 Uiso 1 1 calc R U
H2C_7 H 0.7159 0.1149 0.3919 0.038 Uiso 1 1 calc R U
C3_7 C 0.8354(2) 0.25899(18) 0.49892(13) 0.0283(5) Uani 1 1 d . .
H3A_7 H 0.8313 0.3347 0.4526 0.042 Uiso 1 1 calc R U
H3B_7 H 0.9036 0.1945 0.4795 0.042 Uiso 1 1 calc R U
H3C_7 H 0.8612 0.2826 0.5580 0.042 Uiso 1 1 calc R U

loop_
_atom_site_aniso_label
_atom_site_aniso_U_11
_atom_site_aniso_U_22
_atom_site_aniso_U_33
_atom_site_aniso_U_23
_atom_site_aniso_U_13
_atom_site_aniso_U_12
B1 0.0173(10) 0.0158(9) 0.0141(10) 0.0008(8) 0.0012(8) 0.0008(8)
N1_2 0.0154(7) 0.0166(7) 0.0166(8) -0.0004(6) -0.0007(6) -0.0005(6)
C2_2 0.0170(9) 0.0212(9) 0.0203(10) -0.0035(7) -0.0005(7) 0.0000(7)
C3_2 0.0180(10) 0.0228(9) 0.0348(12) -0.0077(8) 0.0000(8) 0.0028(8)
C4_2 0.0171(10) 0.0206(9) 0.0411(12) 0.0001(8) -0.0055(9) 0.0029(8)
C5_2 0.0207(10) 0.0243(10) 0.0261(10) 0.0041(8) -0.0079(8) -0.0030(8)
C6_2 0.0217(10) 0.0215(9) 0.0182(9) -0.0006(7) -0.0036(8) -0.0019(8)
C1_3 0.0141(9) 0.0162(8) 0.0158(9) 0.0007(7) -0.0043(7) 0.0041(7)
C2_3 0.0146(9) 0.0190(9) 0.0152(9) 0.0005(7) -0.0014(7) 0.0036(7)
C3_3 0.0159(9) 0.0204(9) 0.0143(9) -0.0011(7) -0.0032(7) 0.0055(7)
C4_3 0.0193(9) 0.0178(9) 0.0189(9) -0.0051(7) -0.0037(7) 0.0016(7)
C5_3 0.0146(9) 0.0170(8) 0.0180(9) 0.0000(7) -0.0010(7) 0.0033(7)
C6_3 0.0155(9) 0.0177(8) 0.0141(9) -0.0009(7) -0.0018(7) 0.0041(7)
C7_3 0.0236(10) 0.0269(10) 0.0160(9) -0.0029(7) 0.0012(8) -0.0025(8)
C8_3 0.0247(10) 0.0267(10) 0.0180(10) -0.0064(8) 0.0009(8) 0.0002(8)
C9_3 0.0235(10) 0.0221(9) 0.0237(10) -0.0037(8) 0.0007(8) -0.0041(8)
C10_3 0.0187(9) 0.0223(9) 0.0197(9) -0.0044(7) 0.0010(7) -0.0006(7)
C1_4 0.0187(9) 0.0149(8) 0.0092(8) -0.0017(6) 0.0013(7) 0.0005(7)
N2_4 0.0139(7) 0.0152(7) 0.0156(7) -0.0033(6) -0.0010(6) 0.0013(6)
C3_4 0.0134(9) 0.0187(9) 0.0188(9) -0.0015(7) -0.0016(7) 0.0017(7)
C4_4 0.0161(9) 0.0187(9) 0.0162(9) -0.0012(7) -0.0019(7) 0.0030(7)
C5_4 0.0184(9) 0.0163(8) 0.0138(9) -0.0021(7) -0.0002(7) 0.0032(7)
C6_4 0.0182(9) 0.0261(10) 0.0278(11) -0.0059(8) -0.0059(8) 0.0012(8)
C7_4 0.0191(10) 0.0222(9) 0.0252(10) -0.0020(8) 0.0022(8) 0.0005(8)
C8_4 0.0192(9) 0.0195(9) 0.0212(10) -0.0045(7) -0.0023(7) 0.0042(7)
C9_4 0.0218(10) 0.0185(9) 0.0193(9) 0.0029(7) -0.0017(7) 0.0023(7)
C1_5 0.0132(9) 0.0163(8) 0.0173(9) -0.0041(7) -0.0029(7) 0.0016(7)
C2_5 0.0140(9) 0.0191(9) 0.0164(9) -0.0013(7) -0.0026(7) -0.0018(7)
C3_5 0.0221(10) 0.0159(9) 0.0224(10) -0.0005(7) -0.0035(8) -0.0001(7)
C4_5 0.0229(10) 0.0172(9) 0.0257(10) -0.0065(7) -0.0020(8) 0.0035(7)
C5_5 0.0224(10) 0.0228(9) 0.0184(9) -0.0075(7) 0.0006(8) -0.0001(8)
C6_5 0.0171(9) 0.0175(9) 0.0173(9) -0.0040(7) -0.0012(7) -0.0004(7)
C1_6 0.0210(10) 0.0194(9) 0.0188(9) 0.0004(7) -0.0011(7) 0.0019(7)
C2_6 0.0264(10) 0.0283(10) 0.0195(10) 0.0020(8) -0.0022(8) -0.0001(8)
C3_6 0.0241(11) 0.0312(11) 0.0277(11) -0.0016(8) 0.0043(8) -0.0039(8)
C1_7 0.0244(10) 0.0198(9) 0.0144(9) -0.0030(7) 0.0027(7) 0.0030(7)
C2_7 0.0304(11) 0.0250(10) 0.0192(10) -0.0008(8) -0.0004(8) 0.0037(8)
C3_7 0.0341(11) 0.0306(10) 0.0202(10) -0.0007(8) 0.0029(8) -0.0082(9)

loop_
_atom_type_symbol
_atom_type_description
_atom_type_scat_dispersion_real
_atom_type_scat_dispersion_imag
_atom_type_scat_source
C C 0.0033 0.0016 'International Tables Vol C Tables 4.2.6.8 and 6.1.1.4'
H H 0.0000 0.0000 'International Tables Vol C Tables 4.2.6.8 and 6.1.1.4'
B B 0.0013 0.0007 'International Tables Vol C Tables 4.2.6.8 and 6.1.1.4'
N N 0.0061 0.0033 'International Tables Vol C Tables 4.2.6.8 and 6.1.1.4'

loop_
_geom_angle_atom_site_label_1
_geom_angle_atom_site_label_2
_geom_angle_atom_site_label_3
_geom_angle
C1_4 B1 N1_2 127.29(16)
C1_4 B1 C1_3 124.02(15)
N1_2 B1 C1_3 108.69(15)
C2_2 N1_2 C6_2 115.23(15)
C2_2 N1_2 B1 124.81(15)
C6_2 N1_2 B1 119.61(15)
C3_2 C2_2 N1_2 123.01(17)
C3_2 C2_2 H2_2 118.5
N1_2 C2_2 H2_2 118.5
C2_2 C3_2 C4_2 120.75(18)
C2_2 C3_2 H3_2 119.6
C4_2 C3_2 H3_2 119.6
C3_2 C4_2 C5_2 117.02(17)
C3_2 C4_2 H4_2 121.5
C5_2 C4_2 H4_2 121.5
C6_2 C5_2 C4_2 120.49(18)
C6_2 C5_2 H5_2 119.8
C4_2 C5_2 H5_2 119.8
C5_2 C6_2 N1_2 123.26(17)
C5_2 C6_2 H6_2 118.4
N1_2 C6_2 H6_2 118.4
C2_3 C1_3 C6_3 118.54(15)
C2_3 C1_3 B1 122.14(15)
C6_3 C1_3 B1 119.02(15)
C3_3 C2_3 C1_3 120.88(15)
C3_3 C2_3 C7_3 118.43(15)
C1_3 C2_3 C7_3 120.64(15)
C4_3 C3_3 C2_3 118.73(16)
C4_3 C3_3 C8_3 119.89(16)
C2_3 C3_3 C8_3 121.38(16)
C5_3 C4_3 C3_3 121.98(16)
C5_3 C4_3 H4_3 119.0
C3_3 C4_3 H4_3 119.0
C4_3 C5_3 C6_3 119.19(16)
C4_3 C5_3 C9_3 119.94(16)
C6_3 C5_3 C9_3 120.86(16)
C5_3 C6_3 C1_3 120.57(16)
C5_3 C6_3 C10_3 118.66(15)
C1_3 C6_3 C10_3 120.76(15)
C2_3 C7_3 H7A_3 109.5
C2_3 C7_3 H7B_3 109.5
H7A_3 C7_3 H7B_3 109.5
C2_3 C7_3 H7C_3 109.5
H7A_3 C7_3 H7C_3 109.5
H7B_3 C7_3 H7C_3 109.5
C3_3 C8_3 H8A_3 109.5
C3_3 C8_3 H8B_3 109.5
H8A_3 C8_3 H8B_3 109.5
C3_3 C8_3 H8C_3 109.5
H8A_3 C8_3 H8C_3 109.5
H8B_3 C8_3 H8C_3 109.5
C5_3 C9_3 H9A_3 109.5
C5_3 C9_3 H9B_3 109.5
H9A_3 C9_3 H9B_3 109.5
C5_3 C9_3 H9C_3 109.5
H9A_3 C9_3 H9C_3 109.5
H9B_3 C9_3 H9C_3 109.5
C6_3 C10_3 H10A_3 109.5
C6_3 C10_3 H10B_3 109.5
H10A_3 C10_3 H10B_3 109.5
C6_3 C10_3 H10C_3 109.5
H10A_3 C10_3 H10C_3 109.5
H10B_3 C10_3 H10C_3 109.5
N2_4 C1_4 B1 132.97(15)
N2_4 C1_4 C5_4 105.49(14)
B1 C1_4 C5_4 121.50(15)
C1_4 N2_4 C1_5 125.64(14)
C1_4 N2_4 C3_4 112.30(13)
C1_5 N2_4 C3_4 121.94(13)
N2_4 C3_4 C6_4 112.91(14)
N2_4 C3_4 C4_4 99.92(13)
C6_4 C3_4 C4_4 112.48(14)
N2_4 C3_4 C7_4 111.48(14)
C6_4 C3_4 C7_4 108.37(15)
C4_4 C3_4 C7_4 111.56(14)
C3_4 C4_4 C5_4 106.44(13)
C3_4 C4_4 H4A_4 110.4
C5_4 C4_4 H4A_4 110.4
C3_4 C4_4 H4B_4 110.4
C5_4 C4_4 H4B_4 110.4
H4A_4 C4_4 H4B_4 108.6
C9_4 C5_4 C8_4 107.62(14)
C9_4 C5_4 C4_4 109.31(14)
C8_4 C5_4 C4_4 109.70(14)
C9_4 C5_4 C1_4 110.37(14)
C8_4 C5_4 C1_4 115.82(14)
C4_4 C5_4 C1_4 103.88(13)
C3_4 C6_4 H6A_4 109.5
C3_4 C6_4 H6B_4 109.5
H6A_4 C6_4 H6B_4 109.5
C3_4 C6_4 H6C_4 109.5
H6A_4 C6_4 H6C_4 109.5
H6B_4 C6_4 H6C_4 109.5
C3_4 C7_4 H7A_4 109.5
C3_4 C7_4 H7B_4 109.5
H7A_4 C7_4 H7B_4 109.5
C3_4 C7_4 H7C_4 109.5
H7A_4 C7_4 H7C_4 109.5
H7B_4 C7_4 H7C_4 109.5
C5_4 C8_4 H8A_4 109.5
C5_4 C8_4 H8B_4 109.5
H8A_4 C8_4 H8B_4 109.5
C5_4 C8_4 H8C_4 109.5
H8A_4 C8_4 H8C_4 109.5
H8B_4 C8_4 H8C_4 109.5
C5_4 C9_4 H9A_4 109.5
C5_4 C9_4 H9B_4 109.5
H9A_4 C9_4 H9B_4 109.5
C5_4 C9_4 H9C_4 109.5
H9A_4 C9_4 H9C_4 109.5
H9B_4 C9_4 H9C_4 109.5
C2_5 C1_5 C6_5 120.46(15)
C2_5 C1_5 N2_4 121.22(15)
C6_5 C1_5 N2_4 118.30(14)
C3_5 C2_5 C1_5 118.37(16)
C3_5 C2_5 C1_6 118.44(15)
C1_5 C2_5 C1_6 123.20(15)
C4_5 C3_5 C2_5 121.49(16)
C4_5 C3_5 H3_5 119.3
C2_5 C3_5 H3_5 119.3
C3_5 C4_5 C5_5 119.77(16)
C3_5 C4_5 H4_5 120.1
C5_5 C4_5 H4_5 120.1
C4_5 C5_5 C6_5 121.34(17)
C4_5 C5_5 H5_5 119.3
C6_5 C5_5 H5_5 119.3
C5_5 C6_5 C1_5 118.53(15)
C5_5 C6_5 C1_7 118.74(16)
C1_5 C6_5 C1_7 122.68(15)
C2_5 C1_6 C2_6 112.64(15)
C2_5 C1_6 C3_6 110.25(15)
C2_6 C1_6 C3_6 109.49(15)
C2_5 C1_6 H1_6 108.1
C2_6 C1_6 H1_6 108.1
C3_6 C1_6 H1_6 108.1
C1_6 C2_6 H2A_6 109.5
C1_6 C2_6 H2B_6 109.5
H2A_6 C2_6 H2B_6 109.5
C1_6 C2_6 H2C_6 109.5
H2A_6 C2_6 H2C_6 109.5
H2B_6 C2_6 H2C_6 109.5
C1_6 C3_6 H3A_6 109.5
C1_6 C3_6 H3B_6 109.5
H3A_6 C3_6 H3B_6 109.5
C1_6 C3_6 H3C_6 109.5
H3A_6 C3_6 H3C_6 109.5
H3B_6 C3_6 H3C_6 109.5
C6_5 C1_7 C2_7 112.79(15)
C6_5 C1_7 C3_7 110.69(15)
C2_7 C1_7 C3_7 110.34(15)
C6_5 C1_7 H1_7 107.6
C2_7 C1_7 H1_7 107.6
C3_7 C1_7 H1_7 107.6
C1_7 C2_7 H2A_7 109.5
C1_7 C2_7 H2B_7 109.5
H2A_7 C2_7 H2B_7 109.5
C1_7 C2_7 H2C_7 109.5
H2A_7 C2_7 H2C_7 109.5
H2B_7 C2_7 H2C_7 109.5
C1_7 C3_7 H3A_7 109.5
C1_7 C3_7 H3B_7 109.5
H3A_7 C3_7 H3B_7 109.5
C1_7 C3_7 H3C_7 109.5
H3A_7 C3_7 H3C_7 109.5
H3B_7 C3_7 H3C_7 109.5

loop_
_geom_bond_atom_site_label_1
_geom_bond_atom_site_label_2
_geom_bond_distance
B1 C1_4 1.490(3)
B1 N1_2 1.515(2)
B1 C1_3 1.610(3)
N1_2 C2_2 1.371(2)
N1_2 C6_2 1.383(2)
C2_2 C3_2 1.369(3)
C2_2 H2_2 0.9500
C3_2 C4_2 1.387(3)
C3_2 H3_2 0.9500
C4_2 C5_2 1.387(3)
C4_2 H4_2 0.9500
C5_2 C6_2 1.362(3)
C5_2 H5_2 0.9500
C6_2 H6_2 0.9500
C1_3 C2_3 1.414(2)
C1_3 C6_3 1.415(2)
C2_3 C3_3 1.401(2)
C2_3 C7_3 1.514(2)
C3_3 C4_3 1.392(2)
C3_3 C8_3 1.507(2)
C4_3 C5_3 1.391(2)
C4_3 H4_3 0.9500
C5_3 C6_3 1.399(2)
C5_3 C9_3 1.510(2)
C6_3 C10_3 1.511(2)
C7_3 H7A_3 0.9800
C7_3 H7B_3 0.9800
C7_3 H7C_3 0.9800
C8_3 H8A_3 0.9800
C8_3 H8B_3 0.9800
C8_3 H8C_3 0.9800
C9_3 H9A_3 0.9800
C9_3 H9B_3 0.9800
C9_3 H9C_3 0.9800
C10_3 H10A_3 0.9800
C10_3 H10B_3 0.9800
C10_3 H10C_3 0.9800
C1_4 N2_4 1.417(2)
C1_4 C5_4 1.559(2)
N2_4 C1_5 1.439(2)
N2_4 C3_4 1.494(2)
C3_4 C6_4 1.523(2)
C3_4 C4_4 1.526(2)
C3_4 C7_4 1.535(2)
C4_4 C5_4 1.546(2)
C4_4 H4A_4 0.9900
C4_4 H4B_4 0.9900
C5_4 C9_4 1.540(2)
C5_4 C8_4 1.540(2)
C6_4 H6A_4 0.9800
C6_4 H6B_4 0.9800
C6_4 H6C_4 0.9800
C7_4 H7A_4 0.9800
C7_4 H7B_4 0.9800
C7_4 H7C_4 0.9800
C8_4 H8A_4 0.9800
C8_4 H8B_4 0.9800
C8_4 H8C_4 0.9800
C9_4 H9A_4 0.9800
C9_4 H9B_4 0.9800
C9_4 H9C_4 0.9800
C1_5 C2_5 1.411(2)
C1_5 C6_5 1.414(2)
C2_5 C3_5 1.400(2)
C2_5 C1_6 1.515(3)
C3_5 C4_5 1.377(3)
C3_5 H3_5 0.9500
C4_5 C5_5 1.384(3)
C4_5 H4_5 0.9500
C5_5 C6_5 1.395(2)
C5_5 H5_5 0.9500
C6_5 C1_7 1.525(2)
C1_6 C2_6 1.532(3)
C1_6 C3_6 1.539(3)
C1_6 H1_6 1.0000
C2_6 H2A_6 0.9800
C2_6 H2B_6 0.9800
C2_6 H2C_6 0.9800
C3_6 H3A_6 0.9800
C3_6 H3B_6 0.9800
C3_6 H3C_6 0.9800
C1_7 C2_7 1.528(3)
C1_7 C3_7 1.535(3)
C1_7 H1_7 1.0000
C2_7 H2A_7 0.9800
C2_7 H2B_7 0.9800
C2_7 H2C_7 0.9800
C3_7 H3A_7 0.9800
C3_7 H3B_7 0.9800
C3_7 H3C_7 0.9800
